data_4129770
loop_
_publ_author_name
'Liu, Junzhi'
'Narita, Akimitsu'
'Osella, Silvio'
'Zhang, Wen'
'Schollmeyer, Dieter'
'Beljonne, David'
'Feng, Xinliang'
'M\"ullen, Klaus'

_publ_section_title
;
 Unexpected Scholl Reaction of 6,7,13,14-Tetraarylbenzo[k]tetraphene:
 Selective Formation of Five-Membered Rings in Polycyclic Aromatic
 Hydrocarbons.
;
_journal_issue 8
_journal_name_full 'Journal of the American Chemical Society'
_journal_page_first 2602
_journal_page_last 2608
_journal_paper_doi 10.1021/jacs.5b10399
_journal_volume 138
_journal_year 2016
_chemical_formula_moiety 'C62 H58'
_chemical_formula_sum 'C62 H58'
_chemical_formula_weight 803.08
_space_group_crystal_system triclinic
_space_group_IT_number 2
_space_group_name_Hall '-P 1'
_space_group_name_H-M_alt 'P -1'
_atom_sites_solution_hydrogens geom
_audit_creation_method SHELXL-2014
_cell_angle_alpha 90.659(6)
_cell_angle_beta 106.259(6)
_cell_angle_gamma 105.609(6)
_cell_formula_units_Z 2
_cell_length_a 10.474(2)
_cell_length_b 15.073(3)
_cell_length_c 18.188(4)
_cell_measurement_reflns_used 2836
_cell_measurement_temperature 173(2)
_cell_measurement_theta_max 21.54
_cell_measurement_theta_min 2.34
_cell_volume 2643.2(9)
_computing_cell_refinement 'APEX II Suite'
_computing_data_collection 'APEX II Suite'
_computing_data_reduction 'APEX II Suite'
_computing_structure_refinement 'SHELXL-2014 (Sheldrick, 2014)'
_computing_structure_solution 'SHELXT-2014 (Sheldrick, 2014)'
_diffrn_ambient_temperature 173(2)
_diffrn_measured_fraction_theta_full 0.999
_diffrn_measured_fraction_theta_max 0.988
_diffrn_measurement_device_type 'SMART APEX II'
_diffrn_radiation_type MoK\a
_diffrn_radiation_wavelength 0.71073
_diffrn_reflns_av_R_equivalents 0.1836
_diffrn_reflns_av_unetI/netI 0.3620
_diffrn_reflns_Laue_measured_fraction_full 0.999
_diffrn_reflns_Laue_measured_fraction_max 0.988
_diffrn_reflns_limit_h_max 13
_diffrn_reflns_limit_h_min -13
_diffrn_reflns_limit_k_max 19
_diffrn_reflns_limit_k_min -19
_diffrn_reflns_limit_l_max 24
_diffrn_reflns_limit_l_min -23
_diffrn_reflns_number 32134
_diffrn_reflns_point_group_measured_fraction_full 0.999
_diffrn_reflns_point_group_measured_fraction_max 0.988
_diffrn_reflns_theta_full 25.242
_diffrn_reflns_theta_max 28.089
_diffrn_reflns_theta_min 1.746
_diffrn_source 'sealed tube'
_exptl_absorpt_coefficient_mu 0.057
_exptl_absorpt_correction_type none
_exptl_crystal_colour orange
_exptl_crystal_density_diffrn 1.009
_exptl_crystal_description needle
_exptl_crystal_F_000 860
_exptl_crystal_size_max 0.440
_exptl_crystal_size_mid 0.090
_exptl_crystal_size_min 0.050
_platon_squeeze_details
;
TITL ha7 in P-1
CELL   10.4740   15.0730   18.1880     90.66    106.26    105.61
SPGR P-1
# Solvent Accessible Volume =     545.0
# Electrons Found in S.A.V. =     128.6
# Note: Atoms in Void as Cxxx and Qxxx all others
C101 0.979 1.003 0.017 !       2.05 eA-3
C102 0.372 1.004 0.376 !       1.87 eA-3
C103 1.002 0.010 0.126 !       1.80 eA-3
C104 0.252 0.052 0.284 !       1.78 eA-3
C105 0.051 0.048 0.202 !       1.73 eA-3
C106 0.699 0.952 0.674 !       1.70 eA-3
C107 0.086 0.014 0.254 !       1.70 eA-3
C108 0.041 0.024 0.110 !       1.69 eA-3
C109 0.034 0.995 0.063 !       1.66 eA-3
C110 0.152 0.023 0.299 !       1.58 eA-3
C111 0.069 1.007 0.176 !       1.54 eA-3
C112 0.455 0.047 0.436 !       1.41 eA-3
C113 0.468 0.969 0.467 !       1.40 eA-3
C114 0.741 0.997 0.691 !       1.39 eA-3
C115 0.474 0.060 0.500 !       1.35 eA-3
C116 0.079 0.982 0.034 !       1.34 eA-3
C117 0.020 0.975 0.135 !       1.34 eA-3
C118 0.415 0.964 0.437 !       1.30 eA-3
C119 1.015 0.980 0.226 !       1.23 eA-3
C120 0.365 0.922 0.372 !       1.22 eA-3
C121 0.445 0.893 0.448 !       1.18 eA-3
C122 0.225 0.026 0.343 !       1.17 eA-3
C123 0.645 0.985 0.572 !       1.11 eA-3
C124 0.941 0.891 0.786 !       1.08 eA-3
C125 0.993 0.902 0.095 !       1.07 eA-3
Q126 0.814 0.118 0.546 !       1.06 eA-3
C127 0.088 0.966 0.098 !       1.05 eA-3
C128 0.289 0.935 0.343 !       1.04 eA-3
C129 0.118 0.020 0.971 !       1.03 eA-3
C130 0.087 0.098 0.128 !       0.96 eA-3
C131 0.328 0.846 0.362 !       0.95 eA-3
C132 0.117 0.134 0.190 !       0.93 eA-3
C133 0.047 0.942 0.732 !       0.92 eA-3
C134 0.902 0.952 0.217 !       0.91 eA-3
C135 0.132 0.138 0.250 !       0.90 eA-3
C136 0.992 0.160 0.012 !       0.90 eA-3
C137 0.341 0.113 0.357 !       0.90 eA-3
C138 0.189 0.098 0.321 !       0.88 eA-3
C139 0.318 0.094 0.258 !       0.88 eA-3
C140 0.231 1.000 0.410 !       0.87 eA-3
C141 0.980 0.937 0.250 !       0.85 eA-3
C142 0.062 0.923 0.125 !       0.85 eA-3
C143 0.136 0.983 0.003 !       0.85 eA-3
C144 0.046 0.962 0.285 !       0.84 eA-3
C145 0.936 0.089 0.045 !       0.84 eA-3
C146 0.209 0.094 0.245 !       0.83 eA-3
C147 0.332 0.920 0.394 !       0.83 eA-3
C148 0.040 0.094 0.043 !       0.82 eA-3
C149 1.005 0.933 0.182 !       0.81 eA-3
C150 0.165 0.964 0.347 !       0.80 eA-3
C151 0.360 0.089 0.330 !       0.80 eA-3
Q152 0.029 0.895 0.140 !       0.80 eA-3
Q153 0.308 0.150 0.343 !       0.80 eA-3
C154 1.008 0.135 0.185 !       0.79 eA-3
Q155 0.177 0.128 0.044 !       0.79 eA-3
C156 0.255 0.061 0.392 !       0.79 eA-3
C157 0.300 0.999 0.251 !       0.79 eA-3
C158 0.120 0.922 0.235 !       0.78 eA-3
Q159 0.037 0.887 0.266 !       0.78 eA-3
C160 0.129 0.967 0.211 !       0.77 eA-3
Q161 0.713 0.173 0.375 !       0.77 eA-3
Q162 0.811 0.973 0.219 !       0.76 eA-3
Q163 0.155 0.780 0.343 !       0.75 eA-3
C164 0.032 0.110 0.283 !       0.74 eA-3
Q165 0.845 0.111 0.128 !       0.74 eA-3
C166 1.005 0.876 0.045 !       0.73 eA-3
C167 0.914 0.998 0.192 !       0.73 eA-3
Q168 0.628 0.206 0.486 !       0.73 eA-3
Q169 0.400 0.949 0.235 !       0.73 eA-3
C170 0.871 0.939 0.263 !       0.72 eA-3
C171 0.020 0.119 0.140 !       0.72 eA-3
Q172 0.126 0.893 0.156 !       0.72 eA-3
C173 0.316 0.894 0.313 !       0.72 eA-3
Q174 0.061 0.372 0.345 !       0.71 eA-3
Q175 0.776 0.690 0.093 !       0.71 eA-3
C176 0.848 0.982 0.128 !       0.71 eA-3
C177 0.371 0.981 0.488 !       0.71 eA-3
C178 0.537 0.860 0.472 !       0.71 eA-3
Q179 0.103 0.876 0.359 !       0.71 eA-3
C180 0.410 0.097 0.450 !       0.70 eA-3
C181 0.785 0.169 0.687 !       0.70 eA-3
Q182 0.400 0.870 0.549 !       0.70 eA-3
C183 0.932 0.085 0.985 !       0.69 eA-3
Q184 0.684 0.955 0.344 !       0.69 eA-3
C185 0.511 0.095 0.405 !       0.69 eA-3
Q186 0.088 0.188 0.218 !       0.69 eA-3
Q187 0.999 0.815 0.424 !       0.69 eA-3
C188 0.850 0.076 0.077 !       0.69 eA-3
Q189 0.666 0.886 0.313 !       0.68 eA-3
Q190 0.686 0.968 0.031 !       0.68 eA-3
C191 0.101 0.126 0.953 !       0.68 eA-3
Q192 0.497 0.892 0.342 !       0.68 eA-3
Q193 0.942 0.745 0.424 !       0.68 eA-3
C194 0.775 0.918 0.798 !       0.68 eA-3
C195 0.911 0.018 0.623 !       0.67 eA-3
C196 0.062 0.875 0.046 !       0.67 eA-3
C197 0.879 0.998 0.281 !       0.67 eA-3
Q198 0.564 0.232 0.595 !       0.67 eA-3
Q199 0.404 0.955 0.547 !       0.67 eA-3
;
_refine_diff_density_max 0.285
_refine_diff_density_min -0.249
_refine_diff_density_rms 0.054
_refine_ls_extinction_method none
_refine_ls_goodness_of_fit_ref 0.885
_refine_ls_hydrogen_treatment constr
_refine_ls_matrix_type full
_refine_ls_number_parameters 595
_refine_ls_number_reflns 12702
_refine_ls_number_restraints 65
_refine_ls_restrained_S_all 0.888
_refine_ls_R_factor_all 0.3213
_refine_ls_R_factor_gt 0.0948
_refine_ls_shift/su_max 0.000
_refine_ls_shift/su_mean 0.000
_refine_ls_structure_factor_coef Fsqd
_refine_ls_weighting_details 'w=1/[\s^2^(Fo^2^)+(0.1034P)^2^] where P=(Fo^2^+2Fc^2^)/3'
_refine_ls_weighting_scheme calc
_refine_ls_wR_factor_gt 0.2003
_refine_ls_wR_factor_ref 0.2929
_reflns_Friedel_coverage 0.000
_reflns_number_gt 3181
_reflns_number_total 12702
_reflns_threshold_expression 'I > 2\s(I)'
_cod_data_source_file ja5b10399_si_003.cif
_cod_data_source_block 2
_cod_original_cell_volume 2643.1(10)
_cod_database_code 4129770
_shelx_space_group_comment
;
The symmetry employed for this shelxl refinement is uniquely defined
by the following loop, which should always be used as a source of
symmetry information in preference to the above space-group names.
They are only intended as comments.
;
_shelx_estimated_absorpt_t_min 0.975
_shelx_estimated_absorpt_t_max 0.997
_shelxl_version_number 2014-3
_platon_squeeze_void_probe_radius 1.20

loop_
_space_group_symop_operation_xyz
'x, y, z'
'-x, -y, -z'

loop_
_atom_site_label
_atom_site_type_symbol
_atom_site_fract_x
_atom_site_fract_y
_atom_site_fract_z
_atom_site_U_iso_or_equiv
_atom_site_adp_type
_atom_site_occupancy
_atom_site_site_symmetry_order
_atom_site_calc_flag
_atom_site_refinement_flags_posn
_atom_site_refinement_flags_adp
_atom_site_refinement_flags_occupancy
_atom_site_disorder_assembly
_atom_site_disorder_group
C1 C 0.6750(5) 0.3353(3) 0.3626(3) 0.0374(13) Uani 1 1 d . . . . .
C2 C 0.6920(6) 0.2638(4) 0.3208(3) 0.0451(15) Uani 1 1 d . . . . .
H2 H 0.6506 0.2539 0.2667 0.054 Uiso 1 1 calc R U . . .
C3 C 0.7690(6) 0.2069(4) 0.3579(3) 0.0524(16) Uani 1 1 d . . . . .
H3 H 0.7798 0.1586 0.3282 0.063 Uiso 1 1 calc R U . . .
C4 C 0.8306(6) 0.2179(4) 0.4364(3) 0.0507(16) Uani 1 1 d . . . . .
C5 C 0.8177(5) 0.2911(3) 0.4790(3) 0.0432(14) Uani 1 1 d . . . . .
H5 H 0.8592 0.3003 0.5331 0.052 Uiso 1 1 calc R U . . .
C6 C 0.7443(5) 0.3506(3) 0.4424(3) 0.0378(13) Uani 1 1 d . . . . .
C7 C 0.7266(5) 0.4373(3) 0.4716(3) 0.0352(13) Uani 1 1 d . . . . .
C8 C 0.7707(5) 0.4849(3) 0.5432(3) 0.0364(13) Uani 1 1 d . . . . .
C9 C 0.7286(5) 0.5669(3) 0.5515(3) 0.0365(13) Uani 1 1 d . . . . .
C10 C 0.7597(6) 0.6115(4) 0.6264(3) 0.0528(16) Uani 1 1 d . . . . .
H10 H 0.8150 0.5901 0.6694 0.063 Uiso 1 1 calc R U . . .
C11 C 0.7108(6) 0.6850(4) 0.6372(3) 0.0501(15) Uani 1 1 d . . . . .
H11 H 0.7346 0.7151 0.6874 0.060 Uiso 1 1 calc R U . . .
C12 C 0.6264(6) 0.7158(4) 0.5750(3) 0.0513(16) Uani 1 1 d . . . . .
H12 H 0.5900 0.7651 0.5831 0.062 Uiso 1 1 calc R U . . .
C13 C 0.5962(5) 0.6746(3) 0.5019(3) 0.0406(14) Uani 1 1 d . . . . .
H13 H 0.5369 0.6949 0.4600 0.049 Uiso 1 1 calc R U . . .
C14 C 0.6517(5) 0.6027(3) 0.4882(3) 0.0345(13) Uani 1 1 d . . . . .
C15 C 0.6195(5) 0.5583(3) 0.4114(3) 0.0353(13) Uani 1 1 d . . . . .
C16 C 0.5636(5) 0.5885(3) 0.3391(3) 0.0344(13) Uani 1 1 d . . . . .
C17 C 0.5512(5) 0.6790(3) 0.3102(3) 0.0346(13) Uani 1 1 d . . . . .
C18 C 0.6049(5) 0.7698(3) 0.3424(3) 0.0451(15) Uani 1 1 d . . . . .
H18 H 0.6538 0.7832 0.3956 0.054 Uiso 1 1 calc R U . . .
C19 C 0.5872(6) 0.8409(4) 0.2970(3) 0.0537(16) Uani 1 1 d . . . . .
H19 H 0.6239 0.9027 0.3203 0.064 Uiso 1 1 calc R U . . .
C20 C 0.5179(6) 0.8260(4) 0.2184(3) 0.0511(16) Uani 1 1 d . . . . .
C21 C 0.4632(6) 0.7346(4) 0.1857(3) 0.0453(15) Uani 1 1 d . . . . .
H21 H 0.4131 0.7218 0.1326 0.054 Uiso 1 1 calc R U . . .
C22 C 0.4814(5) 0.6624(3) 0.2302(3) 0.0371(13) Uani 1 1 d . . . . .
C23 C 0.4515(5) 0.5631(3) 0.2065(3) 0.0382(13) Uani 1 1 d . . . . .
C24 C 0.3909(5) 0.5122(3) 0.1372(3) 0.0326(12) Uani 1 1 d . . . . .
C25 C 0.3857(5) 0.4153(3) 0.1333(3) 0.0365(13) Uani 1 1 d . . . . .
C26 C 0.3144(5) 0.3575(4) 0.0633(3) 0.0429(14) Uani 1 1 d . . . . .
H26 H 0.2757 0.3840 0.0182 0.051 Uiso 1 1 calc R U . . .
C27 C 0.3006(6) 0.2655(4) 0.0598(3) 0.0475(15) Uani 1 1 d . . . . .
H27 H 0.2567 0.2292 0.0117 0.057 Uiso 1 1 calc R U . . .
C28 C 0.3494(6) 0.2232(4) 0.1248(3) 0.0494(15) Uani 1 1 d . . . . .
H28 H 0.3357 0.1582 0.1220 0.059 Uiso 1 1 calc R U . . .
C29 C 0.4186(5) 0.2773(3) 0.1943(3) 0.0426(14) Uani 1 1 d . . . . .
H29 H 0.4482 0.2481 0.2394 0.051 Uiso 1 1 calc R U . . .
C30 C 0.4458(5) 0.3736(3) 0.1994(3) 0.0338(13) Uani 1 1 d . . . . .
C31 C 0.5242(5) 0.4318(3) 0.2715(3) 0.0339(13) Uani 1 1 d . . . . .
C32 C 0.6076(5) 0.4109(3) 0.3398(3) 0.0338(13) Uani 1 1 d . . . . .
C33 C 0.6460(5) 0.4717(3) 0.4065(3) 0.0328(12) Uani 1 1 d . . . . .
C34 C 0.5129(5) 0.5222(3) 0.2739(3) 0.0357(13) Uani 1 1 d . . . . .
C35 C 0.9164(7) 0.1548(4) 0.4742(4) 0.0661(18) Uani 1 1 d D U . . .
C36 C 0.8391(7) 0.0553(4) 0.4507(4) 0.086(2) Uani 1 1 d D U . . .
H36A H 0.8931 0.0165 0.4798 0.130 Uiso 1 1 calc R U . A 2
H36B H 0.8239 0.0419 0.3956 0.130 Uiso 1 1 calc R U . A 2
H36C H 0.7494 0.0421 0.4613 0.130 Uiso 1 1 calc R U . A 2
C37 C 0.9858(10) 0.1779(6) 0.5588(4) 0.067(3) Uani 0.75 1 d D U P B 1
H37A H 1.0339 0.2443 0.5692 0.101 Uiso 0.75 1 calc R U P B 1
H37B H 0.9159 0.1621 0.5864 0.101 Uiso 0.75 1 calc R U P B 1
H37C H 1.0529 0.1426 0.5761 0.101 Uiso 0.75 1 calc R U P B 1
C38 C 1.0449(9) 0.1713(6) 0.4378(5) 0.079(3) Uani 0.75 1 d D U P B 1
H38A H 1.1019 0.2358 0.4506 0.118 Uiso 0.75 1 calc R U P B 1
H38B H 1.1014 0.1302 0.4591 0.118 Uiso 0.75 1 calc R U P B 1
H38C H 1.0089 0.1580 0.3818 0.118 Uiso 0.75 1 calc R U P B 1
C37A C 0.852(3) 0.1260(18) 0.5452(12) 0.078(6) Uani 0.25 1 d D U P B 2
H37D H 0.8803 0.1798 0.5830 0.117 Uiso 0.25 1 calc R U P B 2
H37E H 0.7506 0.1049 0.5257 0.117 Uiso 0.25 1 calc R U P B 2
H37F H 0.8866 0.0761 0.5698 0.117 Uiso 0.25 1 calc R U P B 2
C38A C 1.058(2) 0.2072(17) 0.5253(17) 0.082(7) Uani 0.25 1 d D U P B 2
H38D H 1.0686 0.2738 0.5252 0.123 Uiso 0.25 1 calc R U P B 2
H38E H 1.0686 0.1895 0.5779 0.123 Uiso 0.25 1 calc R U P B 2
H38F H 1.1292 0.1925 0.5060 0.123 Uiso 0.25 1 calc R U P B 2
C39 C 0.8537(6) 0.4489(3) 0.6110(3) 0.0354(13) Uani 1 1 d . . . . .
C40 C 0.7900(6) 0.3977(4) 0.6610(3) 0.0484(15) Uani 1 1 d . . . . .
H40 H 0.6944 0.3904 0.6547 0.058 Uiso 1 1 calc R U . . .
C41 C 0.8642(6) 0.3573(4) 0.7198(3) 0.0452(15) Uani 1 1 d . . . . .
H41 H 0.8174 0.3212 0.7520 0.054 Uiso 1 1 calc R U . . .
C42 C 1.0039(6) 0.3681(4) 0.7330(3) 0.0389(14) Uani 1 1 d . . . . .
C43 C 1.0664(6) 0.4209(4) 0.6833(3) 0.0431(14) Uani 1 1 d . . . . .
H43 H 1.1625 0.4293 0.6905 0.052 Uiso 1 1 calc R U . . .
C44 C 0.9956(6) 0.4611(3) 0.6245(3) 0.0412(14) Uani 1 1 d . . . . .
H44 H 1.0431 0.4974 0.5927 0.049 Uiso 1 1 calc R U . . .
C45 C 1.0858(6) 0.3237(4) 0.7965(3) 0.0461(15) Uani 1 1 d . . . . .
C46 C 1.1342(8) 0.2510(5) 0.7612(3) 0.096(3) Uani 1 1 d . . . . .
H46A H 1.0548 0.1969 0.7386 0.144 Uiso 1 1 calc R U . . .
H46B H 1.2038 0.2323 0.8013 0.144 Uiso 1 1 calc R U . . .
H46C H 1.1750 0.2772 0.7211 0.144 Uiso 1 1 calc R U . . .
C47 C 1.0028(7) 0.2777(5) 0.8495(4) 0.087(2) Uani 1 1 d . . . . .
H47A H 0.9770 0.3246 0.8754 0.131 Uiso 1 1 calc R U . . .
H47B H 1.0594 0.2480 0.8881 0.131 Uiso 1 1 calc R U . . .
H47C H 0.9188 0.2310 0.8192 0.131 Uiso 1 1 calc R U . . .
C48 C 1.2168(6) 0.3951(5) 0.8455(3) 0.084(2) Uani 1 1 d . . . . .
H48A H 1.2668 0.4298 0.8119 0.127 Uiso 1 1 calc R U . . .
H48B H 1.2765 0.3634 0.8800 0.127 Uiso 1 1 calc R U . . .
H48C H 1.1913 0.4377 0.8759 0.127 Uiso 1 1 calc R U . . .
C49 C 0.5056(7) 0.9043(4) 0.1664(4) 0.0700(19) Uani 1 1 d . U . . .
C50 C 0.5788(9) 0.8978(5) 0.1020(4) 0.114(3) Uani 1 1 d . U . . .
H50A H 0.5706 0.9480 0.0688 0.170 Uiso 1 1 calc R U . . .
H50B H 0.5341 0.8381 0.0710 0.170 Uiso 1 1 calc R U . . .
H50C H 0.6771 0.9032 0.1263 0.170 Uiso 1 1 calc R U . . .
C51 C 0.3551(7) 0.8905(4) 0.1217(4) 0.090(2) Uani 1 1 d . U . . .
H51A H 0.3007 0.8901 0.1577 0.135 Uiso 1 1 calc R U . . .
H51B H 0.3197 0.8314 0.0897 0.135 Uiso 1 1 calc R U . . .
H51C H 0.3475 0.9410 0.0889 0.135 Uiso 1 1 calc R U . . .
C52 C 0.5914(18) 0.9970(10) 0.2066(10) 0.073(5) Uani 0.6 1 d . U P C 1
H52A H 0.6857 0.9944 0.2326 0.109 Uiso 0.6 1 calc R U P C 1
H52B H 0.5947 1.0429 0.1689 0.109 Uiso 0.6 1 calc R U P C 1
H52C H 0.5501 1.0146 0.2446 0.109 Uiso 0.6 1 calc R U P C 1
C52A C 0.537(3) 1.002(2) 0.207(2) 0.114(10) Uani 0.4 1 d . U P C 2
H52D H 0.6340 1.0217 0.2396 0.172 Uiso 0.4 1 calc R U P C 2
H52E H 0.5222 1.0458 0.1686 0.172 Uiso 0.4 1 calc R U P C 2
H52F H 0.4757 1.0000 0.2394 0.172 Uiso 0.4 1 calc R U P C 2
C53 C 0.3236(5) 0.5524(3) 0.0681(3) 0.0381(13) Uani 1 1 d . . . . .
C54 C 0.1943(6) 0.5660(3) 0.0582(3) 0.0410(14) Uani 1 1 d . . . . .
H54 H 0.1459 0.5450 0.0946 0.049 Uiso 1 1 calc R U . . .
C55 C 0.1335(5) 0.6094(3) -0.0033(3) 0.0420(14) Uani 1 1 d . . . . .
H55 H 0.0444 0.6170 -0.0081 0.050 Uiso 1 1 calc R U . . .
C56 C 0.2000(5) 0.6419(3) -0.0578(3) 0.0371(13) Uani 1 1 d . . . . .
C57 C 0.3312(5) 0.6288(3) -0.0477(3) 0.0426(14) Uani 1 1 d . . . . .
H57 H 0.3808 0.6508 -0.0834 0.051 Uiso 1 1 calc R U . . .
C58 C 0.3897(5) 0.5843(3) 0.0133(3) 0.0401(14) Uani 1 1 d . . . . .
H58 H 0.4778 0.5754 0.0178 0.048 Uiso 1 1 calc R U . . .
C59 C 0.1367(6) 0.6893(4) -0.1270(3) 0.0463(15) Uani 1 1 d . . . . .
C60 C 0.1125(6) 0.6276(4) -0.2010(3) 0.0613(18) Uani 1 1 d . . . . .
H60A H 0.1998 0.6158 -0.2016 0.092 Uiso 1 1 calc R U . . .
H60B H 0.0793 0.6592 -0.2462 0.092 Uiso 1 1 calc R U . . .
H60C H 0.0431 0.5687 -0.2022 0.092 Uiso 1 1 calc R U . . .
C61 C -0.0048(6) 0.7004(5) -0.1252(4) 0.082(2) Uani 1 1 d . . . . .
H61A H -0.0713 0.6392 -0.1305 0.124 Uiso 1 1 calc R U . . .
H61B H -0.0391 0.7354 -0.1677 0.124 Uiso 1 1 calc R U . . .
H61C H 0.0062 0.7337 -0.0762 0.124 Uiso 1 1 calc R U . . .
C62 C 0.2365(6) 0.7830(4) -0.1283(3) 0.0580(17) Uani 1 1 d . . . . .
H62A H 0.2524 0.8222 -0.0814 0.087 Uiso 1 1 calc R U . . .
H62B H 0.1967 0.8126 -0.1733 0.087 Uiso 1 1 calc R U . . .
H62C H 0.3248 0.7747 -0.1310 0.087 Uiso 1 1 calc R U . . .

loop_
_atom_site_aniso_label
_atom_site_aniso_U_11
_atom_site_aniso_U_22
_atom_site_aniso_U_33
_atom_site_aniso_U_23
_atom_site_aniso_U_13
_atom_site_aniso_U_12
C1 0.044(3) 0.041(3) 0.029(3) 0.001(3) 0.009(3) 0.018(3)
C2 0.064(4) 0.051(4) 0.023(3) -0.004(3) 0.006(3) 0.029(3)
C3 0.076(5) 0.044(4) 0.039(4) -0.005(3) 0.013(3) 0.024(3)
C4 0.066(4) 0.042(3) 0.039(3) -0.002(3) 0.004(3) 0.020(3)
C5 0.055(4) 0.042(3) 0.032(3) 0.000(3) 0.007(3) 0.018(3)
C6 0.046(4) 0.036(3) 0.031(3) 0.001(2) 0.011(3) 0.012(3)
C7 0.033(3) 0.047(3) 0.029(3) 0.000(3) 0.010(3) 0.015(3)
C8 0.039(3) 0.041(3) 0.027(3) 0.002(2) 0.013(3) 0.005(3)
C9 0.041(3) 0.035(3) 0.033(3) -0.004(2) 0.012(3) 0.009(3)
C10 0.074(5) 0.055(4) 0.037(3) -0.005(3) 0.017(3) 0.030(3)
C11 0.058(4) 0.060(4) 0.033(3) -0.009(3) 0.015(3) 0.016(3)
C12 0.070(4) 0.056(4) 0.038(3) -0.001(3) 0.021(3) 0.029(3)
C13 0.044(4) 0.044(3) 0.035(3) -0.003(3) 0.007(3) 0.018(3)
C14 0.037(3) 0.036(3) 0.030(3) -0.009(2) 0.010(3) 0.009(3)
C15 0.038(3) 0.036(3) 0.031(3) -0.004(2) 0.008(3) 0.013(3)
C16 0.042(3) 0.040(3) 0.028(3) 0.001(2) 0.015(3) 0.016(3)
C17 0.042(3) 0.036(3) 0.029(3) 0.002(2) 0.010(3) 0.015(3)
C18 0.053(4) 0.037(3) 0.044(3) 0.000(3) 0.008(3) 0.016(3)
C19 0.068(4) 0.030(3) 0.060(4) -0.002(3) 0.017(4) 0.012(3)
C20 0.065(4) 0.039(4) 0.047(4) 0.006(3) 0.011(3) 0.018(3)
C21 0.054(4) 0.045(4) 0.035(3) 0.002(3) 0.008(3) 0.016(3)
C22 0.038(3) 0.041(3) 0.033(3) 0.004(3) 0.007(3) 0.017(3)
C23 0.040(3) 0.042(3) 0.032(3) -0.002(3) 0.009(3) 0.013(3)
C24 0.033(3) 0.039(3) 0.029(3) 0.002(2) 0.012(3) 0.013(3)
C25 0.039(3) 0.044(3) 0.028(3) -0.005(3) 0.011(3) 0.012(3)
C26 0.051(4) 0.047(4) 0.030(3) -0.003(3) 0.011(3) 0.016(3)
C27 0.057(4) 0.049(4) 0.031(3) -0.012(3) 0.006(3) 0.014(3)
C28 0.063(4) 0.042(3) 0.041(3) -0.006(3) 0.012(3) 0.016(3)
C29 0.058(4) 0.041(3) 0.029(3) -0.002(3) 0.009(3) 0.021(3)
C30 0.041(3) 0.033(3) 0.025(3) 0.000(2) 0.007(3) 0.009(3)
C31 0.048(4) 0.036(3) 0.024(3) 0.001(2) 0.012(3) 0.021(3)
C32 0.048(3) 0.034(3) 0.028(3) 0.007(2) 0.021(3) 0.016(3)
C33 0.037(3) 0.034(3) 0.024(3) -0.004(2) 0.007(2) 0.007(3)
C34 0.038(3) 0.039(3) 0.027(3) -0.003(3) 0.007(3) 0.007(3)
C35 0.075(4) 0.052(4) 0.064(4) 0.004(3) -0.006(3) 0.033(3)
C36 0.091(5) 0.057(4) 0.093(5) 0.002(3) -0.014(4) 0.034(3)
C37 0.064(6) 0.074(7) 0.060(5) 0.005(4) -0.005(4) 0.038(5)
C38 0.078(6) 0.078(6) 0.097(7) 0.030(5) 0.019(5) 0.056(5)
C37A 0.080(13) 0.064(13) 0.087(9) 0.017(8) -0.005(9) 0.045(10)
C38A 0.072(9) 0.059(12) 0.107(16) -0.009(12) -0.010(8) 0.043(8)
C39 0.046(4) 0.044(3) 0.018(3) -0.005(2) 0.009(3) 0.017(3)
C40 0.047(4) 0.070(4) 0.032(3) 0.007(3) 0.012(3) 0.023(3)
C41 0.041(4) 0.065(4) 0.030(3) 0.009(3) 0.010(3) 0.016(3)
C42 0.045(4) 0.049(3) 0.022(3) -0.006(3) 0.001(3) 0.022(3)
C43 0.040(3) 0.057(4) 0.033(3) 0.004(3) 0.010(3) 0.016(3)
C44 0.045(4) 0.049(4) 0.026(3) -0.001(3) 0.011(3) 0.009(3)
C45 0.047(4) 0.054(4) 0.034(3) -0.003(3) 0.005(3) 0.017(3)
C46 0.155(8) 0.103(6) 0.057(4) 0.004(4) 0.018(5) 0.095(6)
C47 0.083(5) 0.131(7) 0.075(5) 0.061(5) 0.035(4) 0.062(5)
C48 0.069(5) 0.099(6) 0.062(5) 0.015(4) -0.007(4) 0.014(4)
C49 0.081(5) 0.052(4) 0.066(4) 0.011(3) 0.007(4) 0.016(3)
C50 0.157(7) 0.092(6) 0.106(6) 0.033(5) 0.051(5) 0.044(5)
C51 0.097(5) 0.066(5) 0.091(5) 0.014(4) -0.004(4) 0.030(4)
C52 0.099(11) 0.034(5) 0.070(7) 0.022(5) 0.004(7) 0.012(6)
C52A 0.114(19) 0.079(10) 0.119(16) -0.028(10) -0.020(12) 0.035(10)
C53 0.033(3) 0.048(3) 0.029(3) 0.005(3) 0.006(3) 0.009(3)
C54 0.051(4) 0.047(3) 0.031(3) 0.006(3) 0.015(3) 0.020(3)
C55 0.041(3) 0.048(3) 0.045(3) 0.009(3) 0.014(3) 0.024(3)
C56 0.042(4) 0.035(3) 0.034(3) 0.005(2) 0.011(3) 0.011(3)
C57 0.042(4) 0.051(4) 0.040(3) 0.008(3) 0.015(3) 0.017(3)
C58 0.038(3) 0.047(3) 0.037(3) 0.000(3) 0.011(3) 0.016(3)
C59 0.053(4) 0.046(4) 0.038(3) 0.006(3) 0.009(3) 0.017(3)
C60 0.076(5) 0.068(4) 0.033(3) 0.010(3) 0.004(3) 0.021(4)
C61 0.063(5) 0.113(6) 0.086(5) 0.048(5) 0.022(4) 0.047(4)
C62 0.066(4) 0.055(4) 0.052(4) 0.004(3) 0.015(3) 0.018(3)

loop_
_atom_type_symbol
_atom_type_description
_atom_type_scat_dispersion_real
_atom_type_scat_dispersion_imag
_atom_type_scat_source
C C 0.0033 0.0016 'International Tables Vol C Tables 4.2.6.8 and 6.1.1.4'
H H 0.0000 0.0000 'International Tables Vol C Tables 4.2.6.8 and 6.1.1.4'

loop_
_geom_angle_atom_site_label_1
_geom_angle_atom_site_label_2
_geom_angle_atom_site_label_3
_geom_angle
C2 C1 C6 117.9(5)
C2 C1 C32 133.0(4)
C6 C1 C32 108.7(4)
C3 C2 C1 120.2(5)
C3 C2 H2 119.9
C1 C2 H2 119.9
C4 C3 C2 122.3(5)
C4 C3 H3 118.9
C2 C3 H3 118.9
C3 C4 C5 118.2(5)
C3 C4 C35 120.3(5)
C5 C4 C35 121.5(5)
C6 C5 C4 120.3(5)
C6 C5 H5 119.8
C4 C5 H5 119.8
C5 C6 C1 120.9(5)
C5 C6 C7 131.3(5)
C1 C6 C7 107.7(4)
C8 C7 C33 120.3(5)
C8 C7 C6 133.2(5)
C33 C7 C6 106.5(4)
C7 C8 C9 118.2(5)
C7 C8 C39 120.4(5)
C9 C8 C39 121.3(4)
C14 C9 C10 118.5(5)
C14 C9 C8 122.3(4)
C10 C9 C8 119.2(5)
C11 C10 C9 120.7(5)
C11 C10 H10 119.6
C9 C10 H10 119.6
C10 C11 C12 120.5(5)
C10 C11 H11 119.8
C12 C11 H11 119.8
C13 C12 C11 119.9(5)
C13 C12 H12 120.1
C11 C12 H12 120.1
C12 C13 C14 121.1(5)
C12 C13 H13 119.4
C14 C13 H13 119.4
C13 C14 C9 119.0(4)
C13 C14 C15 121.5(4)
C9 C14 C15 119.2(4)
C33 C15 C16 113.9(4)
C33 C15 C14 116.5(4)
C16 C15 C14 129.6(4)
C15 C16 C34 117.3(4)
C15 C16 C17 135.6(4)
C34 C16 C17 106.9(4)
C18 C17 C22 118.1(5)
C18 C17 C16 133.8(5)
C22 C17 C16 107.7(4)
C19 C18 C17 119.8(5)
C19 C18 H18 120.1
C17 C18 H18 120.1
C18 C19 C20 122.9(5)
C18 C19 H19 118.5
C20 C19 H19 118.5
C19 C20 C21 117.5(5)
C19 C20 C49 123.4(5)
C21 C20 C49 119.0(5)
C22 C21 C20 120.4(5)
C22 C21 H21 119.8
C20 C21 H21 119.8
C21 C22 C17 121.3(5)
C21 C22 C23 129.7(5)
C17 C22 C23 108.7(4)
C24 C23 C34 120.9(5)
C24 C23 C22 132.5(5)
C34 C23 C22 106.4(4)
C23 C24 C25 118.3(4)
C23 C24 C53 121.5(5)
C25 C24 C53 120.2(4)
C26 C25 C30 117.9(5)
C26 C25 C24 120.4(4)
C30 C25 C24 121.7(4)
C27 C26 C25 121.2(5)
C27 C26 H26 119.4
C25 C26 H26 119.4
C26 C27 C28 121.3(5)
C26 C27 H27 119.3
C28 C27 H27 119.3
C27 C28 C29 119.1(5)
C27 C28 H28 120.5
C29 C28 H28 120.5
C28 C29 C30 121.6(5)
C28 C29 H29 119.2
C30 C29 H29 119.2
C29 C30 C25 118.4(5)
C29 C30 C31 122.3(4)
C25 C30 C31 119.2(4)
C32 C31 C34 114.0(4)
C32 C31 C30 130.0(4)
C34 C31 C30 115.9(4)
C31 C32 C33 118.6(4)
C31 C32 C1 135.3(4)
C33 C32 C1 106.0(4)
C32 C33 C15 126.7(4)
C32 C33 C7 111.0(4)
C15 C33 C7 122.3(4)
C31 C34 C16 127.2(4)
C31 C34 C23 123.0(4)
C16 C34 C23 109.8(4)
C36 C35 C37 114.8(6)
C36 C35 C38A 135.5(12)
C36 C35 C4 111.5(5)
C37 C35 C4 115.2(6)
C38A C35 C4 113.0(11)
C36 C35 C38 103.9(6)
C37 C35 C38 103.7(6)
C4 C35 C38 106.5(5)
C36 C35 C37A 77.9(11)
C38A C35 C37A 94.5(16)
C4 C35 C37A 100.5(9)
C35 C36 C37A 54.2(7)
C35 C36 H36A 109.5
C37A C36 H36A 91.9
C35 C36 H36B 109.5
C37A C36 H36B 157.4
H36A C36 H36B 109.5
C35 C36 H36C 109.5
C37A C36 H36C 68.2
H36A C36 H36C 109.5
H36B C36 H36C 109.5
C35 C37 H37A 109.5
C35 C37 H37B 109.5
H37A C37 H37B 109.5
C35 C37 H37C 109.5
H37A C37 H37C 109.5
H37B C37 H37C 109.5
C35 C38 H38A 109.5
C35 C38 H38B 109.5
H38A C38 H38B 109.5
C35 C38 H38C 109.5
H38A C38 H38C 109.5
H38B C38 H38C 109.5
C35 C37A C36 47.9(6)
C35 C37A H37D 109.5
C36 C37A H37D 157.4
C35 C37A H37E 109.5
C36 C37A H37E 82.7
H37D C37A H37E 109.5
C35 C37A H37F 109.5
C36 C37A H37F 82.7
H37D C37A H37F 109.5
H37E C37A H37F 109.5
C35 C38A H38D 109.5
C35 C38A H38E 109.5
H38D C38A H38E 109.5
C35 C38A H38F 109.5
H38D C38A H38F 109.5
H38E C38A H38F 109.5
C40 C39 C44 117.5(5)
C40 C39 C8 120.8(5)
C44 C39 C8 121.6(5)
C41 C40 C39 120.9(5)
C41 C40 H40 119.5
C39 C40 H40 119.5
C42 C41 C40 121.9(5)
C42 C41 H41 119.1
C40 C41 H41 119.1
C41 C42 C43 116.4(5)
C41 C42 C45 122.4(5)
C43 C42 C45 121.1(5)
C44 C43 C42 122.9(5)
C44 C43 H43 118.5
C42 C43 H43 118.5
C43 C44 C39 120.3(5)
C43 C44 H44 119.9
C39 C44 H44 119.9
C42 C45 C47 113.0(5)
C42 C45 C46 109.5(4)
C47 C45 C46 108.7(5)
C42 C45 C48 110.7(5)
C47 C45 C48 108.2(5)
C46 C45 C48 106.4(6)
C45 C46 H46A 109.5
C45 C46 H46B 109.5
H46A C46 H46B 109.5
C45 C46 H46C 109.5
H46A C46 H46C 109.5
H46B C46 H46C 109.5
C45 C47 H47A 109.5
C45 C47 H47B 109.5
H47A C47 H47B 109.5
C45 C47 H47C 109.5
H47A C47 H47C 109.5
H47B C47 H47C 109.5
C45 C48 H48A 109.5
C45 C48 H48B 109.5
H48A C48 H48B 109.5
C45 C48 H48C 109.5
H48A C48 H48C 109.5
H48B C48 H48C 109.5
C52 C49 C51 119.6(9)
C52 C49 C20 112.5(8)
C51 C49 C20 109.7(5)
C51 C49 C52A 99.1(12)
C20 C49 C52A 116.5(15)
C52 C49 C50 100.0(9)
C51 C49 C50 104.0(6)
C20 C49 C50 109.8(5)
C52A C49 C50 116.3(16)
C49 C50 H50A 109.5
C49 C50 H50B 109.5
H50A C50 H50B 109.5
C49 C50 H50C 109.5
H50A C50 H50C 109.5
H50B C50 H50C 109.5
C49 C51 H51A 109.5
C49 C51 H51B 109.5
H51A C51 H51B 109.5
C49 C51 H51C 109.5
H51A C51 H51C 109.5
H51B C51 H51C 109.5
C49 C52 H52A 109.5
C49 C52 H52B 109.5
H52A C52 H52B 109.5
C49 C52 H52C 109.5
H52A C52 H52C 109.5
H52B C52 H52C 109.5
C49 C52A H52D 109.5
C49 C52A H52E 109.5
H52D C52A H52E 109.5
C49 C52A H52F 109.5
H52D C52A H52F 109.5
H52E C52A H52F 109.5
C54 C53 C58 116.6(5)
C54 C53 C24 121.0(5)
C58 C53 C24 122.2(5)
C53 C54 C55 122.1(5)
C53 C54 H54 119.0
C55 C54 H54 119.0
C56 C55 C54 121.3(5)
C56 C55 H55 119.3
C54 C55 H55 119.3
C55 C56 C57 116.8(5)
C55 C56 C59 123.3(5)
C57 C56 C59 119.9(5)
C58 C57 C56 121.2(5)
C58 C57 H57 119.4
C56 C57 H57 119.4
C57 C58 C53 122.0(5)
C57 C58 H58 119.0
C53 C58 H58 119.0
C62 C59 C56 109.6(5)
C62 C59 C61 110.4(5)
C56 C59 C61 111.4(5)
C62 C59 C60 109.3(5)
C56 C59 C60 108.2(4)
C61 C59 C60 108.0(5)
C59 C60 H60A 109.5
C59 C60 H60B 109.5
H60A C60 H60B 109.5
C59 C60 H60C 109.5
H60A C60 H60C 109.5
H60B C60 H60C 109.5
C59 C61 H61A 109.5
C59 C61 H61B 109.5
H61A C61 H61B 109.5
C59 C61 H61C 109.5
H61A C61 H61C 109.5
H61B C61 H61C 109.5
C59 C62 H62A 109.5
C59 C62 H62B 109.5
H62A C62 H62B 109.5
C59 C62 H62C 109.5
H62A C62 H62C 109.5
H62B C62 H62C 109.5

loop_
_geom_bond_atom_site_label_1
_geom_bond_atom_site_label_2
_geom_bond_distance
C1 C2 1.390(6)
C1 C6 1.415(6)
C1 C32 1.498(6)
C2 C3 1.387(7)
C2 H2 0.9500
C3 C4 1.380(6)
C3 H3 0.9500
C4 C5 1.399(7)
C4 C35 1.520(7)
C5 C6 1.391(6)
C5 H5 0.9500
C6 C7 1.481(7)
C7 C8 1.373(6)
C7 C33 1.440(6)
C8 C9 1.439(6)
C8 C39 1.497(6)
C9 C14 1.413(6)
C9 C10 1.423(6)
C10 C11 1.373(7)
C10 H10 0.9500
C11 C12 1.398(7)
C11 H11 0.9500
C12 C13 1.375(6)
C12 H12 0.9500
C13 C14 1.410(6)
C13 H13 0.9500
C14 C15 1.450(6)
C15 C33 1.413(6)
C15 C16 1.415(6)
C16 C34 1.422(6)
C16 C17 1.493(6)
C17 C18 1.384(6)
C17 C22 1.418(6)
C18 C19 1.380(6)
C18 H18 0.9500
C19 C20 1.394(7)
C19 H19 0.9500
C20 C21 1.395(7)
C20 C49 1.531(7)
C21 C22 1.386(6)
C21 H21 0.9500
C22 C23 1.477(6)
C23 C24 1.359(6)
C23 C34 1.445(6)
C24 C25 1.447(6)
C24 C53 1.481(6)
C25 C26 1.425(6)
C25 C30 1.431(6)
C26 C27 1.354(6)
C26 H26 0.9500
C27 C28 1.387(7)
C27 H27 0.9500
C28 C29 1.389(6)
C28 H28 0.9500
C29 C30 1.399(6)
C29 H29 0.9500
C30 C31 1.465(6)
C31 C32 1.398(6)
C31 C34 1.400(6)
C32 C33 1.406(6)
C35 C36 1.492(7)
C35 C37 1.497(8)
C35 C38A 1.507(16)
C35 C38 1.623(9)
C35 C37A 1.629(16)
C36 C37A 1.96(2)
C36 H36A 0.9800
C36 H36B 0.9800
C36 H36C 0.9800
C37 H37A 0.9800
C37 H37B 0.9800
C37 H37C 0.9800
C38 H38A 0.9800
C38 H38B 0.9800
C38 H38C 0.9800
C37A H37D 0.9800
C37A H37E 0.9800
C37A H37F 0.9800
C38A H38D 0.9800
C38A H38E 0.9800
C38A H38F 0.9800
C39 C40 1.396(7)
C39 C44 1.396(7)
C40 C41 1.386(6)
C40 H40 0.9500
C41 C42 1.378(7)
C41 H41 0.9500
C42 C43 1.396(7)
C42 C45 1.513(7)
C43 C44 1.369(6)
C43 H43 0.9500
C44 H44 0.9500
C45 C47 1.525(7)
C45 C46 1.527(7)
C45 C48 1.528(7)
C46 H46A 0.9800
C46 H46B 0.9800
C46 H46C 0.9800
C47 H47A 0.9800
C47 H47B 0.9800
C47 H47C 0.9800
C48 H48A 0.9800
C48 H48B 0.9800
C48 H48C 0.9800
C49 C52 1.492(16)
C49 C51 1.514(8)
C49 C52A 1.55(3)
C49 C50 1.586(9)
C50 H50A 0.9800
C50 H50B 0.9800
C50 H50C 0.9800
C51 H51A 0.9800
C51 H51B 0.9800
C51 H51C 0.9800
C52 H52A 0.9800
C52 H52B 0.9800
C52 H52C 0.9800
C52A H52D 0.9800
C52A H52E 0.9800
C52A H52F 0.9800
C53 C54 1.386(7)
C53 C58 1.387(6)
C54 C55 1.387(6)
C54 H54 0.9500
C55 C56 1.387(6)
C55 H55 0.9500
C56 C57 1.402(7)
C56 C59 1.531(7)
C57 C58 1.382(6)
C57 H57 0.9500
C58 H58 0.9500
C59 C62 1.520(7)
C59 C61 1.545(7)
C59 C60 1.547(7)
C60 H60A 0.9800
C60 H60B 0.9800
C60 H60C 0.9800
C61 H61A 0.9800
C61 H61B 0.9800
C61 H61C 0.9800
C62 H62A 0.9800
C62 H62B 0.9800
C62 H62C 0.9800

loop_
_geom_torsion_atom_site_label_1
_geom_torsion_atom_site_label_2
_geom_torsion_atom_site_label_3
_geom_torsion_atom_site_label_4
_geom_torsion
C6 C1 C2 C3 3.2(8)
C32 C1 C2 C3 175.4(6)
C1 C2 C3 C4 0.4(9)
C2 C3 C4 C5 -2.1(9)
C2 C3 C4 C35 -178.8(6)
C3 C4 C5 C6 0.1(9)
C35 C4 C5 C6 176.8(6)
C4 C5 C6 C1 3.6(8)
C4 C5 C6 C7 -173.1(5)
C2 C1 C6 C5 -5.2(8)
C32 C1 C6 C5 -179.1(5)
C2 C1 C6 C7 172.1(5)
C32 C1 C6 C7 -1.8(6)
C5 C6 C7 C8 -3.0(10)
C1 C6 C7 C8 -180.0(5)
C5 C6 C7 C33 176.7(5)
C1 C6 C7 C33 -0.3(6)
C33 C7 C8 C9 3.0(7)
C6 C7 C8 C9 -177.4(5)
C33 C7 C8 C39 179.6(5)
C6 C7 C8 C39 -0.7(9)
C7 C8 C9 C14 -4.2(8)
C39 C8 C9 C14 179.2(5)
C7 C8 C9 C10 173.0(5)
C39 C8 C9 C10 -3.7(8)
C14 C9 C10 C11 2.9(8)
C8 C9 C10 C11 -174.3(5)
C9 C10 C11 C12 1.7(9)
C10 C11 C12 C13 -2.4(9)
C11 C12 C13 C14 -1.5(8)
C12 C13 C14 C9 6.1(8)
C12 C13 C14 C15 179.5(5)
C10 C9 C14 C13 -6.7(8)
C8 C9 C14 C13 170.5(5)
C10 C9 C14 C15 179.8(5)
C8 C9 C14 C15 -3.0(8)
C13 C14 C15 C33 -162.3(5)
C9 C14 C15 C33 11.1(7)
C13 C14 C15 C16 17.2(8)
C9 C14 C15 C16 -169.4(5)
C33 C15 C16 C34 13.7(7)
C14 C15 C16 C34 -165.8(5)
C33 C15 C16 C17 -160.9(5)
C14 C15 C16 C17 19.5(10)
C15 C16 C17 C18 9.0(10)
C34 C16 C17 C18 -166.0(6)
C15 C16 C17 C22 -179.3(6)
C34 C16 C17 C22 5.7(6)
C22 C17 C18 C19 1.2(8)
C16 C17 C18 C19 172.2(5)
C17 C18 C19 C20 -0.7(9)
C18 C19 C20 C21 0.9(9)
C18 C19 C20 C49 -176.0(6)
C19 C20 C21 C22 -1.7(8)
C49 C20 C21 C22 175.3(5)
C20 C21 C22 C17 2.3(8)
C20 C21 C22 C23 -170.1(5)
C18 C17 C22 C21 -2.0(8)
C16 C17 C22 C21 -175.2(5)
C18 C17 C22 C23 171.8(5)
C16 C17 C22 C23 -1.4(6)
C21 C22 C23 C24 -4.9(10)
C17 C22 C23 C24 -178.0(5)
C21 C22 C23 C34 169.8(5)
C17 C22 C23 C34 -3.3(6)
C34 C23 C24 C25 1.9(7)
C22 C23 C24 C25 176.0(5)
C34 C23 C24 C53 178.0(5)
C22 C23 C24 C53 -7.9(9)
C23 C24 C25 C26 175.4(5)
C53 C24 C25 C26 -0.8(7)
C23 C24 C25 C30 -1.8(7)
C53 C24 C25 C30 -178.0(5)
C30 C25 C26 C27 1.7(8)
C24 C25 C26 C27 -175.6(5)
C25 C26 C27 C28 3.2(9)
C26 C27 C28 C29 -2.6(8)
C27 C28 C29 C30 -3.0(8)
C28 C29 C30 C25 7.7(8)
C28 C29 C30 C31 -177.1(5)
C26 C25 C30 C29 -6.9(7)
C24 C25 C30 C29 170.4(5)
C26 C25 C30 C31 177.8(5)
C24 C25 C30 C31 -5.0(7)
C29 C30 C31 C32 14.8(9)
C25 C30 C31 C32 -170.0(5)
C29 C30 C31 C34 -163.9(5)
C25 C30 C31 C34 11.3(7)
C34 C31 C32 C33 13.1(7)
C30 C31 C32 C33 -165.6(5)
C34 C31 C32 C1 -165.4(5)
C30 C31 C32 C1 15.9(10)
C2 C1 C32 C31 9.3(11)
C6 C1 C32 C31 -178.1(6)
C2 C1 C32 C33 -169.4(6)
C6 C1 C32 C33 3.3(6)
C31 C32 C33 C15 -6.1(8)
C1 C32 C33 C15 172.8(5)
C31 C32 C33 C7 177.6(5)
C1 C32 C33 C7 -3.5(6)
C16 C15 C33 C32 -8.1(8)
C14 C15 C33 C32 171.5(5)
C16 C15 C33 C7 167.8(5)
C14 C15 C33 C7 -12.6(7)
C8 C7 C33 C32 -177.8(5)
C6 C7 C33 C32 2.4(6)
C8 C7 C33 C15 5.7(8)
C6 C7 C33 C15 -174.1(5)
C32 C31 C34 C16 -7.3(8)
C30 C31 C34 C16 171.6(5)
C32 C31 C34 C23 169.4(5)
C30 C31 C34 C23 -11.7(7)
C15 C16 C34 C31 -6.9(8)
C17 C16 C34 C31 169.2(5)
C15 C16 C34 C23 176.1(5)
C17 C16 C34 C23 -7.9(6)
C24 C23 C34 C31 5.2(8)
C22 C23 C34 C31 -170.2(5)
C24 C23 C34 C16 -177.5(5)
C22 C23 C34 C16 7.0(6)
C3 C4 C35 C36 -51.1(8)
C5 C4 C35 C36 132.3(6)
C3 C4 C35 C37 175.9(7)
C5 C4 C35 C37 -0.7(10)
C3 C4 C35 C38A 128.4(16)
C5 C4 C35 C38A -48.2(17)
C3 C4 C35 C38 61.6(7)
C5 C4 C35 C38 -115.0(7)
C3 C4 C35 C37A -132.1(12)
C5 C4 C35 C37A 51.3(12)
C37 C35 C36 C37A 36.6(9)
C38A C35 C36 C37A 84(2)
C4 C35 C36 C37A -96.6(10)
C38 C35 C36 C37A 149.1(10)
C37 C35 C37A C36 -136.1(10)
C38A C35 C37A C36 -135.7(12)
C4 C35 C37A C36 110.0(5)
C38 C35 C37A C36 -97(2)
C7 C8 C39 C40 -97.2(6)
C9 C8 C39 C40 79.3(7)
C7 C8 C39 C44 79.4(6)
C9 C8 C39 C44 -104.0(6)
C44 C39 C40 C41 -2.6(8)
C8 C39 C40 C41 174.2(5)
C39 C40 C41 C42 2.0(8)
C40 C41 C42 C43 -0.9(8)
C40 C41 C42 C45 -179.3(5)
C41 C42 C43 C44 0.5(8)
C45 C42 C43 C44 179.0(5)
C42 C43 C44 C39 -1.2(8)
C40 C39 C44 C43 2.2(7)
C8 C39 C44 C43 -174.6(5)
C41 C42 C45 C47 -7.6(8)
C43 C42 C45 C47 174.0(5)
C41 C42 C45 C46 113.7(6)
C43 C42 C45 C46 -64.7(7)
C41 C42 C45 C48 -129.2(6)
C43 C42 C45 C48 52.3(7)
C19 C20 C49 C52 7.7(11)
C21 C20 C49 C52 -169.1(9)
C19 C20 C49 C51 -128.1(6)
C21 C20 C49 C51 55.1(8)
C19 C20 C49 C52A -16.6(16)
C21 C20 C49 C52A 166.6(15)
C19 C20 C49 C50 118.2(7)
C21 C20 C49 C50 -58.7(8)
C23 C24 C53 C54 -76.1(7)
C25 C24 C53 C54 99.9(6)
C23 C24 C53 C58 99.0(6)
C25 C24 C53 C58 -84.9(6)
C58 C53 C54 C55 0.0(8)
C24 C53 C54 C55 175.4(5)
C53 C54 C55 C56 -0.4(8)
C54 C55 C56 C57 0.0(7)
C54 C55 C56 C59 179.3(5)
C55 C56 C57 C58 0.9(7)
C59 C56 C57 C58 -178.5(5)
C56 C57 C58 C53 -1.4(8)
C54 C53 C58 C57 0.9(8)
C24 C53 C58 C57 -174.5(5)
C55 C56 C59 C62 125.5(5)
C57 C56 C59 C62 -55.1(6)
C55 C56 C59 C61 3.1(7)
C57 C56 C59 C61 -177.6(5)
C55 C56 C59 C60 -115.4(6)
C57 C56 C59 C60 63.9(6)

loop_
_platon_squeeze_void_nr
_platon_squeeze_void_average_x
_platon_squeeze_void_average_y
_platon_squeeze_void_average_z
_platon_squeeze_void_volume
_platon_squeeze_void_count_electrons
_platon_squeeze_void_content
1 -0.009 -0.000 -0.009 530 129 ' '
